data_4346384
loop_
_publ_author_name
'Wang, Denan'
'Lindeman, Sergey V.'
'Fiedler, Adam T.'

_publ_section_title
;
 Bimetallic Complexes Supported by a Redox-Active Ligand with Fused
 Pincer-Type Coordination Sites.
;
_journal_issue 17
_journal_name_full 'Inorganic chemistry'
_journal_page_first 8744
_journal_page_last 8754
_journal_paper_doi 10.1021/acs.inorgchem.5b01380
_journal_volume 54
_journal_year 2015
_chemical_formula_moiety 'C64 H66 Br4 Co2 N7 O2, Cl O4, 2(C H4 O)'
_chemical_formula_sum 'C66 H74 Br4 Cl Co2 N7 O8'
_chemical_formula_weight 1566.27
_space_group_crystal_system triclinic
_space_group_IT_number 2
_space_group_name_Hall '-P 1'
_space_group_name_H-M_alt 'P -1'
_atom_sites_solution_hydrogens geom
_atom_sites_solution_primary direct
_atom_sites_solution_secondary difmap
_audit_creation_date 2015-05-27
_audit_creation_method
;
Olex2 1.2
(compiled 2015.01.26 svn.r3150 for OlexSys, GUI svn.r4998)
;
_cell_angle_alpha 103.5940(19)
_cell_angle_beta 90.9765(18)
_cell_angle_gamma 93.6981(19)
_cell_formula_units_Z 2
_cell_length_a 11.7740(3)
_cell_length_b 13.3797(3)
_cell_length_c 21.9485(5)
_cell_measurement_reflns_used 20417
_cell_measurement_temperature 100.00(10)
_cell_measurement_theta_max 74.0540
_cell_measurement_theta_min 3.3700
_cell_volume 3351.89(14)
_computing_cell_refinement 'CrysAlisPro 1.171.38.30a (Agilent, 2015)'
_computing_data_collection 'CrysAlisPro 1.171.38.30a (Agilent, 2015)'
_computing_data_reduction 'CrysAlisPro 1.171.38.30a (Agilent, 2015)'
_computing_molecular_graphics 'Olex2 (Dolomanov et al., 2009)'
_computing_publication_material 'Olex2 (Dolomanov et al., 2009)'
_computing_structure_refinement 'XL (Sheldrick, 2008)'
_computing_structure_solution 'XS (Sheldrick, 2008)'
_diffrn_ambient_environment N~2~
_diffrn_ambient_temperature 100.00(10)
_diffrn_detector 'CCD plate'
_diffrn_detector_area_resol_mean 10.3756
_diffrn_detector_type Atlas
_diffrn_measured_fraction_theta_full 0.994
_diffrn_measured_fraction_theta_max 0.979
_diffrn_measurement_details
;
List of Runs (angles in degrees, time in seconds):

  # Type    Start    End  Width  t~exp~   \w     \q     \k     \f   Frames
--------------------------------------------------------------------------
  1  \w    -71.00  32.00   1.00    1.00    --  -41.52  57.00-120.00  103
  2  \w   -124.00 -79.00   1.00    1.00    --  -41.52 -99.00-150.00   45
  3  \w   -124.00 -79.00   1.00    1.00    --  -41.52 -99.00 150.00   45
  4  \w   -115.00 -12.00   1.00    1.00    --  -41.52 -57.00  90.00  103
  5  \w      1.00  83.00   1.00    1.00    --   41.52 -99.00  30.00   82
  6  \w     23.00  99.00   1.00    1.00    --   41.52-125.00 -30.00   76
  7  \w     34.00 139.00   1.00    3.04    --  108.29 -61.00 120.00  105
  8  \w     33.00 122.00   1.00    3.04    --  108.29-125.00 -60.00   89
  9  \w     78.00 178.00   1.00    3.04    --  108.29  30.00   0.00  100
 10  \w     75.00 178.00   1.00    3.04    --  108.29  77.00 120.00  103
 11  \w     78.00 178.00   1.00    3.04    --  108.29  30.00  90.00  100
 12  \w     94.00 178.00   1.00    3.04    --  108.29 125.00 -30.00   84
 13  \w     34.00 136.00   1.00    3.04    --  108.29 -45.00 -30.00  102
 14  \w     78.00 178.00   1.00    3.04    --  108.29  30.00-150.00  100
 15  \w     24.00 109.00   1.00    3.04    --  108.29 -94.00 -30.00   85
 16  \w     24.00 109.00   1.00    3.04    --  108.29 -94.00  30.00   85
 17  \w     24.00 109.00   1.00    3.04    --  108.29 -94.00 120.00   85
 18  \w     94.00 178.00   1.00    3.04    --  108.29 125.00   0.00   84
 19  \w     24.00 109.00   1.00    3.04    --  108.29 -94.00 -60.00   85
 20  \w   -124.00 -79.00   1.00    1.00    --  -41.52 -99.00 -60.00   45
 21  \w   -124.00 -79.00   1.00    1.00    --  -41.52 -99.00   0.00   45
 22  \w   -115.00 -12.00   1.00    1.00    --  -41.52 -57.00 -90.00  103
;
_diffrn_measurement_device 'four-circle diffractometer'
_diffrn_measurement_device_type 'SuperNova, Dual, Cu at zero, Atlas'
_diffrn_measurement_method '\w scans'
_diffrn_orient_matrix_type 'CrysAlisPro convention (1999,Acta A55,543-557)'
_diffrn_orient_matrix_UB_11 0.0196035000
_diffrn_orient_matrix_UB_12 -0.0978008000
_diffrn_orient_matrix_UB_13 0.0232082000
_diffrn_orient_matrix_UB_21 0.1230792000
_diffrn_orient_matrix_UB_22 0.0420227000
_diffrn_orient_matrix_UB_23 0.0205787000
_diffrn_orient_matrix_UB_31 -0.0409630000
_diffrn_orient_matrix_UB_32 0.0526496000
_diffrn_orient_matrix_UB_33 0.0652561000
_diffrn_radiation_monochromator mirror
_diffrn_radiation_probe x-ray
_diffrn_radiation_type CuK\a
_diffrn_radiation_wavelength 1.54184
_diffrn_reflns_av_R_equivalents 0.0288
_diffrn_reflns_av_unetI/netI 0.0296
_diffrn_reflns_limit_h_max 13
_diffrn_reflns_limit_h_min -14
_diffrn_reflns_limit_k_max 16
_diffrn_reflns_limit_k_min -16
_diffrn_reflns_limit_l_max 27
_diffrn_reflns_limit_l_min -25
_diffrn_reflns_number 37783
_diffrn_reflns_theta_full 72.00
_diffrn_reflns_theta_max 74.14
_diffrn_reflns_theta_min 3.41
_diffrn_source 'micro-focus sealed X-ray tube'
_diffrn_source_type 'SuperNova (Cu) X-ray Source'
_exptl_absorpt_coefficient_mu 7.510
_exptl_absorpt_correction_T_max 0.693
_exptl_absorpt_correction_T_min 0.311
_exptl_absorpt_correction_type gaussian
_exptl_absorpt_process_details
;
CrysAlisPro 1.171.38.30a (Agilent, 2015)
Numerical absorption correction based on gaussian integration over
			a multifaceted crystal model
Empirical absorption correction using spherical harmonics,
 implemented in SCALE3 ABSPACK scaling algorithm.
;
_exptl_crystal_colour brown
_exptl_crystal_colour_primary brown
_exptl_crystal_density_diffrn 1.552
_exptl_crystal_density_method 'not measured'
_exptl_crystal_description prism
_exptl_crystal_F_000 1588
_exptl_crystal_size_max 0.299
_exptl_crystal_size_mid 0.138
_exptl_crystal_size_min 0.076
_refine_diff_density_max 0.729
_refine_diff_density_min -0.894
_refine_diff_density_rms 0.063
_refine_ls_extinction_method none
_refine_ls_goodness_of_fit_ref 1.025
_refine_ls_hydrogen_treatment mixed
_refine_ls_matrix_type full
_refine_ls_number_parameters 831
_refine_ls_number_reflns 13369
_refine_ls_number_restraints 0
_refine_ls_restrained_S_all 1.025
_refine_ls_R_factor_all 0.0315
_refine_ls_R_factor_gt 0.0292
_refine_ls_shift/su_max 0.002
_refine_ls_shift/su_mean 0.000
_refine_ls_structure_factor_coef Fsqd
_refine_ls_weighting_details 'calc w=1/[\s^2^(Fo^2^)+(0.0322P)^2^+2.4132P] where P=(Fo^2^+2Fc^2^)/3'
_refine_ls_weighting_scheme calc
_refine_ls_wR_factor_gt 0.0700
_refine_ls_wR_factor_ref 0.0716
_reflns_number_gt 12546
_reflns_number_total 13369
_reflns_threshold_expression >2sigma(I)
_cod_data_source_file ic5b01380_si_002.cif
_cod_data_source_block complex5
_cod_original_cell_volume 3351.89(13)
_cod_database_code 4346384
_chemical_oxdiff_formula 'Co2 C54 H58 N7 O6 Cl Br2 (C H4 O)2'
_reflns_odcompleteness_completeness 99.97
_reflns_odcompleteness_iscentric 1
_reflns_odcompleteness_theta 66.97
_olex2_refinement_description
;
1. Fixed Uiso
 At 1.2 times of:
  All C(H) groups
 At 1.5 times of:
  All C(H,H,H) groups
2. Uiso/Uaniso restraints and constraints
Uanis(O3) = Uanis(O3A)
Uiso(O6A) = Uiso(O5A) = Uiso(O4A)
3. Others
 Sof(O3A)=Sof(O4A)=Sof(O5A)=Sof(O6A)=1-FVAR(1)
 Sof(O3)=Sof(O4)=Sof(O5)=Sof(O6)=FVAR(1)
4.a Aromatic/amide H refined with riding coordinates:
 C4(H4), C6(H6), C7(H7), C18(H18), C19(H19), C21(H21), C26(H26), C28(H28),
 C29(H29), C40(H40), C41(H41), C43(H43), C45(H45), C46(H46), C48(H48), C51(H51),
  C53(H53), C54(H54), C55(H55), C56(H56), C58(H58), C61(H61), C63(H63), C64(H64)
4.b Idealised Me refined as rotating group:
 C9(H9A,H9B,H9C), C10(H10A,H10B,H10C), C11(H11A,H11B,H11C), C13(H13A,H13B,
 H13C), C14(H14A,H14B,H14C), C15(H15A,H15B,H15C), C22(H22A,H22B,H22C), C31(H31A,
 H31B,H31C), C32(H32A,H32B,H32C), C33(H33A,H33B,H33C), C35(H35A,H35B,H35C),
 C36(H36A,H36B,H36C), C37(H37A,H37B,H37C), C44(H44A,H44B,H44C), C65(H65A,H65B,
 H65C), C66(H66A,H66B,H66C)
;
_olex2_date_sample_data_collection 2015-05-26
_olex2_date_sample_submission 2015-05-26
_olex2_submission_special_instructions 'No special instructions were received'
_oxdiff_exptl_absorpt_empirical_details
;
Empirical correction (ABSPACK) includes:
- Absorption correction using spherical harmonics
- Frame scaling
;
_oxdiff_exptl_absorpt_empirical_full_max 1.506
_oxdiff_exptl_absorpt_empirical_full_min 0.725

loop_
_space_group_symop_id
_space_group_symop_operation_xyz
1 'x, y, z'
2 '-x, -y, -z'

loop_
_atom_site_label
_atom_site_type_symbol
_atom_site_fract_x
_atom_site_fract_y
_atom_site_fract_z
_atom_site_U_iso_or_equiv
_atom_site_adp_type
_atom_site_occupancy
_atom_site_calc_flag
_atom_site_disorder_assembly
_atom_site_disorder_group
_atom_site_refinement_flags_posn
Br1 Br 0.30097(2) -0.044463(17) 0.185894(12) 0.03026(6) Uani 1 d . . .
Br2 Br 0.06567(2) 0.31516(2) 0.491880(11) 0.03163(6) Uani 1 d . . .
Br3 Br 0.60982(2) 0.93997(2) 0.231511(16) 0.04124(8) Uani 1 d . . .
Br4 Br 1.104978(18) 0.722279(18) 0.388060(10) 0.02183(5) Uani 1 d . . .
Co1 Co 0.40003(3) 0.45786(2) 0.280133(14) 0.01281(7) Uani 1 d . . .
Co2 Co 0.63292(3) 0.45681(2) 0.249115(14) 0.01327(7) Uani 1 d . . .
O1 O 0.28628(12) 0.44042(11) 0.21535(7) 0.0183(3) Uani 1 d . . .
O2 O 0.65053(12) 0.40368(11) 0.16201(6) 0.0167(3) Uani 1 d . . .
N1 N 0.39235(14) 0.60230(13) 0.30254(7) 0.0144(3) Uani 1 d . . .
N2 N 0.65699(14) 0.32969(13) 0.26914(7) 0.0146(3) Uani 1 d . . .
N3 N 0.54746(14) 0.48513(13) 0.32787(7) 0.0141(3) Uani 1 d . . .
N5 N 0.39268(14) 0.30780(13) 0.25556(8) 0.0152(3) Uani 1 d . . .
N4 N 0.30226(14) 0.42588(13) 0.35038(8) 0.0165(3) Uani 1 d . . .
N7 N 0.62391(14) 0.59443(13) 0.23358(7) 0.0157(3) Uani 1 d . . .
N6 N 0.79216(14) 0.52105(13) 0.28298(8) 0.0172(3) Uani 1 d . . .
C1 C 0.23202(17) 0.61373(15) 0.23333(9) 0.0158(4) Uani 1 d . . .
C2 C 0.21808(17) 0.50700(16) 0.20337(9) 0.0165(4) Uani 1 d . . .
C3 C 0.12537(17) 0.47305(16) 0.15836(9) 0.0173(4) Uani 1 d . . .
C4 C 0.05864(18) 0.54691(16) 0.14456(9) 0.0188(4) Uani 1 d . . .
H4 H -0.0019 0.5240 0.1144 0.023 Uiso 1 calc . . R
C5 C 0.07382(17) 0.65409(16) 0.17205(9) 0.0169(4) Uani 1 d . . .
C6 C 0.16019(17) 0.68536(16) 0.21672(9) 0.0167(4) Uani 1 d . . .
H6 H 0.1722 0.7564 0.2370 0.020 Uiso 1 calc . . R
C7 C 0.31834(17) 0.65491(15) 0.28018(9) 0.0156(4) Uani 1 d . . .
H7 H 0.3229 0.7274 0.2969 0.019 Uiso 1 calc . . R
C8 C 0.10203(18) 0.35834(16) 0.12665(10) 0.0205(4) Uani 1 d . . .
C9 C 0.0814(2) 0.29556(18) 0.17639(11) 0.0274(5) Uani 1 d . . .
H9A H 0.1489 0.3045 0.2045 0.041 Uiso 1 calc . . GR
H9B H 0.0669 0.2224 0.1556 0.041 Uiso 1 calc . . GR
H9C H 0.0154 0.3198 0.2008 0.041 Uiso 1 calc . . GR
C10 C 0.2038(2) 0.31990(19) 0.08691(11) 0.0284(5) Uani 1 d . . .
H10A H 0.2155 0.3599 0.0551 0.043 Uiso 1 calc . . GR
H10B H 0.1884 0.2468 0.0662 0.043 Uiso 1 calc . . GR
H10C H 0.2724 0.3285 0.1141 0.043 Uiso 1 calc . . GR
C11 C -0.0045(2) 0.33808(19) 0.08291(12) 0.0308(5) Uani 1 d . . .
H11A H -0.0707 0.3625 0.1070 0.046 Uiso 1 calc . . GR
H11B H -0.0170 0.2640 0.0643 0.046 Uiso 1 calc . . GR
H11C H 0.0065 0.3749 0.0495 0.046 Uiso 1 calc . . GR
C12 C 0.00165(18) 0.73020(16) 0.14939(10) 0.0187(4) Uani 1 d . . .
C13 C 0.06126(19) 0.76040(18) 0.09399(10) 0.0232(4) Uani 1 d . . .
H13A H 0.0712 0.6982 0.0611 0.035 Uiso 1 calc . . GR
H13B H 0.1359 0.7956 0.1083 0.035 Uiso 1 calc . . GR
H13C H 0.0147 0.8066 0.0773 0.035 Uiso 1 calc . . GR
C14 C -0.11783(18) 0.68157(18) 0.12670(11) 0.0247(4) Uani 1 d . . .
H14A H -0.1124 0.6285 0.0878 0.037 Uiso 1 calc . . GR
H14B H -0.1656 0.7349 0.1190 0.037 Uiso 1 calc . . GR
H14C H -0.1518 0.6502 0.1588 0.037 Uiso 1 calc . . GR
C15 C -0.01077(19) 0.82768(17) 0.20121(10) 0.0224(4) Uani 1 d . . .
H15A H -0.0597 0.8735 0.1857 0.034 Uiso 1 calc . . GR
H15B H 0.0644 0.8633 0.2135 0.034 Uiso 1 calc . . GR
H15C H -0.0450 0.8086 0.2376 0.034 Uiso 1 calc . . GR
C16 C 0.47660(16) 0.65408(15) 0.34803(9) 0.0149(4) Uani 1 d . . .
C17 C 0.55608(17) 0.58997(15) 0.36328(9) 0.0148(4) Uani 1 d . . .
C18 C 0.64311(17) 0.63256(16) 0.40765(9) 0.0179(4) Uani 1 d . . .
H18 H 0.6966 0.5896 0.4193 0.021 Uiso 1 calc . . R
C19 C 0.65146(18) 0.73739(18) 0.43471(10) 0.0228(4) Uani 1 d . . .
H19 H 0.7108 0.7657 0.4649 0.027 Uiso 1 calc . . R
C20 C 0.5736(2) 0.80234(18) 0.41815(11) 0.0268(5) Uani 1 d . . .
C21 C 0.48572(18) 0.75956(17) 0.37541(10) 0.0220(4) Uani 1 d . . .
H21 H 0.4312 0.8024 0.3647 0.026 Uiso 1 calc . . R
C22 C 0.5860(3) 0.9178(2) 0.44292(18) 0.0539(9) Uani 1 d . . .
H22A H 0.6396 0.9480 0.4174 0.081 Uiso 1 calc . . GR
H22B H 0.6147 0.9343 0.4866 0.081 Uiso 1 calc . . GR
H22C H 0.5117 0.9461 0.4408 0.081 Uiso 1 calc . . GR
C23 C 0.70767(17) 0.23626(15) 0.16543(9) 0.0157(4) Uani 1 d . . .
C24 C 0.67584(16) 0.31111(15) 0.13280(9) 0.0151(4) Uani 1 d . . .
C25 C 0.66878(17) 0.28137(16) 0.06543(9) 0.0157(4) Uani 1 d . . .
C26 C 0.69816(17) 0.18398(16) 0.03619(9) 0.0174(4) Uani 1 d . . .
H26 H 0.6935 0.1650 -0.0083 0.021 Uiso 1 calc . . R
C27 C 0.73487(17) 0.11009(16) 0.06789(9) 0.0171(4) Uani 1 d . . .
C28 C 0.73880(17) 0.13804(16) 0.13207(9) 0.0176(4) Uani 1 d . . .
H28 H 0.7630 0.0905 0.1549 0.021 Uiso 1 calc . . R
C29 C 0.69645(17) 0.24979(15) 0.23141(9) 0.0163(4) Uani 1 d . . .
H29 H 0.7197 0.1961 0.2494 0.020 Uiso 1 calc . . R
C30 C 0.62657(17) 0.35642(16) 0.02833(9) 0.0171(4) Uani 1 d . . .
C31 C 0.70676(19) 0.45497(17) 0.04125(10) 0.0219(4) Uani 1 d . . .
H31A H 0.7094 0.4874 0.0862 0.033 Uiso 1 calc . . GR
H31B H 0.6786 0.5029 0.0179 0.033 Uiso 1 calc . . GR
H31C H 0.7834 0.4373 0.0278 0.033 Uiso 1 calc . . GR
C32 C 0.50416(18) 0.38153(17) 0.04719(10) 0.0209(4) Uani 1 d . . .
H32A H 0.5037 0.4131 0.0922 0.031 Uiso 1 calc . . GR
H32B H 0.4544 0.3179 0.0376 0.031 Uiso 1 calc . . GR
H32C H 0.4766 0.4295 0.0237 0.031 Uiso 1 calc . . GR
C33 C 0.6219(2) 0.30975(18) -0.04286(10) 0.0241(5) Uani 1 d . . .
H33A H 0.5929 0.3594 -0.0646 0.036 Uiso 1 calc . . GR
H33B H 0.5714 0.2466 -0.0524 0.036 Uiso 1 calc . . GR
H33C H 0.6986 0.2935 -0.0569 0.036 Uiso 1 calc . . GR
C34 C 0.76112(18) 0.00309(16) 0.03017(9) 0.0194(4) Uani 1 d . . .
C35 C 0.8158(2) -0.05947(18) 0.07131(11) 0.0306(5) Uani 1 d . . .
H35A H 0.8864 -0.0223 0.0912 0.046 Uiso 1 calc . . GR
H35B H 0.8331 -0.1267 0.0454 0.046 Uiso 1 calc . . GR
H35C H 0.7631 -0.0696 0.1038 0.046 Uiso 1 calc . . GR
C36 C 0.8435(2) 0.01314(18) -0.02191(11) 0.0287(5) Uani 1 d . . .
H36A H 0.8066 0.0463 -0.0516 0.043 Uiso 1 calc . . GR
H36B H 0.8641 -0.0555 -0.0440 0.043 Uiso 1 calc . . GR
H36C H 0.9124 0.0551 -0.0034 0.043 Uiso 1 calc . . GR
C37 C 0.6497(2) -0.05484(18) 0.00029(12) 0.0311(5) Uani 1 d . . .
H37A H 0.5990 -0.0662 0.0333 0.047 Uiso 1 calc . . GR
H37B H 0.6663 -0.1214 -0.0267 0.047 Uiso 1 calc . . GR
H37C H 0.6126 -0.0139 -0.0249 0.047 Uiso 1 calc . . GR
C38 C 0.63449(17) 0.32918(16) 0.33252(9) 0.0169(4) Uani 1 d . . .
C39 C 0.57490(16) 0.41213(15) 0.36326(9) 0.0149(4) Uani 1 d . . .
C40 C 0.54188(18) 0.41798(16) 0.42449(9) 0.0189(4) Uani 1 d . . .
H40 H 0.4990 0.4730 0.4452 0.023 Uiso 1 calc . . R
C41 C 0.5715(2) 0.34358(18) 0.45526(10) 0.0237(4) Uani 1 d . . .
H41 H 0.5474 0.3475 0.4968 0.028 Uiso 1 calc . . R
C42 C 0.6361(2) 0.26289(18) 0.42616(11) 0.0280(5) Uani 1 d . . .
C43 C 0.6658(2) 0.25506(17) 0.36399(10) 0.0238(4) Uani 1 d . . .
H43 H 0.7075 0.1993 0.3430 0.029 Uiso 1 calc . . R
C44 C 0.6731(3) 0.1859(2) 0.46122(13) 0.0490(8) Uani 1 d . . .
H44A H 0.6091 0.1362 0.4629 0.074 Uiso 1 calc . . GR
H44B H 0.6984 0.2219 0.5040 0.074 Uiso 1 calc . . GR
H44C H 0.7361 0.1495 0.4397 0.074 Uiso 1 calc . . GR
C45 C 0.43067(17) 0.25373(16) 0.20116(9) 0.0168(4) Uani 1 d . . .
H45 H 0.4758 0.2895 0.1765 0.020 Uiso 1 calc . . R
C46 C 0.40757(18) 0.14888(17) 0.17920(10) 0.0202(4) Uani 1 d . . .
H46 H 0.4366 0.1129 0.1407 0.024 Uiso 1 calc . . R
C47 C 0.34063(18) 0.09783(16) 0.21514(10) 0.0214(4) Uani 1 d . . .
C48 C 0.29814(18) 0.15157(16) 0.27102(10) 0.0199(4) Uani 1 d . . .
H48 H 0.2517 0.1172 0.2958 0.024 Uiso 1 calc . . R
C49 C 0.32536(16) 0.25684(16) 0.28967(9) 0.0161(4) Uani 1 d . . .
C50 C 0.27763(17) 0.32446(16) 0.34532(9) 0.0176(4) Uani 1 d . . .
C51 C 0.21015(18) 0.28777(18) 0.38802(10) 0.0216(4) Uani 1 d . . .
H51 H 0.1944 0.2160 0.3842 0.026 Uiso 1 calc . . R
C52 C 0.16703(18) 0.35977(19) 0.43610(10) 0.0227(4) Uani 1 d . . .
C53 C 0.19478(19) 0.46414(18) 0.44338(10) 0.0232(4) Uani 1 d . . .
H53 H 0.1677 0.5136 0.4774 0.028 Uiso 1 calc . . R
C54 C 0.26333(17) 0.49373(17) 0.39930(10) 0.0196(4) Uani 1 d . . .
H54 H 0.2837 0.5650 0.4038 0.024 Uiso 1 calc . . R
C55 C 0.54300(18) 0.62478(16) 0.19936(9) 0.0184(4) Uani 1 d . . .
H55 H 0.4883 0.5743 0.1761 0.022 Uiso 1 calc . . R
C56 C 0.53588(19) 0.72664(17) 0.19661(10) 0.0217(4) Uani 1 d . . .
H56 H 0.4778 0.7459 0.1720 0.026 Uiso 1 calc . . R
C57 C 0.61583(19) 0.79917(17) 0.23075(11) 0.0233(4) Uani 1 d . . .
C58 C 0.70290(18) 0.77012(16) 0.26445(10) 0.0205(4) Uani 1 d . . .
H58 H 0.7590 0.8195 0.2873 0.025 Uiso 1 calc . . R
C59 C 0.70552(17) 0.66634(16) 0.26372(9) 0.0166(4) Uani 1 d . . .
C60 C 0.80050(17) 0.62457(16) 0.29224(9) 0.0166(4) Uani 1 d . . .
C61 C 0.89237(18) 0.68617(16) 0.32391(9) 0.0187(4) Uani 1 d . . .
H61 H 0.8943 0.7591 0.3313 0.022 Uiso 1 calc . . R
C62 C 0.98135(17) 0.63791(17) 0.34440(9) 0.0195(4) Uani 1 d . . .
C63 C 0.97644(19) 0.53142(18) 0.33344(11) 0.0241(4) Uani 1 d . . .
H63 H 1.0376 0.4973 0.3462 0.029 Uiso 1 calc . . R
C64 C 0.87978(18) 0.47640(17) 0.30340(10) 0.0223(4) Uani 1 d . . .
H64 H 0.8749 0.4035 0.2968 0.027 Uiso 1 calc . . R
Cl1 Cl 0.24796(5) -0.01282(4) 0.38676(3) 0.02801(11) Uani 1 d . . .
O3 O 0.2233(5) -0.0556(4) 0.4388(2) 0.0620(17) Uani 0.777(4) d A 1 .
O4 O 0.2931(3) -0.0889(2) 0.33736(15) 0.0576(9) Uani 0.777(4) d A 1 .
O5 O 0.14825(19) 0.0229(2) 0.36085(13) 0.0386(7) Uani 0.777(4) d A 1 .
O6 O 0.3318(2) 0.0743(2) 0.40369(13) 0.0433(7) Uani 0.777(4) d A 1 .
O3A O 0.252(2) -0.0838(17) 0.4243(9) 0.0620(17) Uani 0.223(4) d A 2 .
O4A O 0.1642(8) -0.0627(8) 0.3354(4) 0.0438(17) Uiso 0.223(4) d A 2 .
O5A O 0.1982(8) 0.0764(8) 0.4228(4) 0.0438(17) Uiso 0.223(4) d A 2 .
O6A O 0.3528(8) -0.0010(8) 0.3633(4) 0.0438(17) Uiso 0.223(4) d A 2 .
O7 O 0.92369(16) -0.05753(14) 0.35598(8) 0.0305(4) Uani 1 d . . .
C65 C 0.9087(3) -0.0325(3) 0.42226(14) 0.0464(7) Uani 1 d . . .
H65A H 0.8275 -0.0395 0.4307 0.070 Uiso 1 calc . . GR
H65B H 0.9388 0.0386 0.4402 0.070 Uiso 1 calc . . GR
H65C H 0.9497 -0.0796 0.4413 0.070 Uiso 1 calc . . GR
O8 O 0.85628(16) 0.08735(15) 0.28688(10) 0.0397(4) Uani 1 d . . .
C66 C 0.9579(3) 0.1456(4) 0.2886(3) 0.095(2) Uani 1 d . . .
H66A H 0.9516 0.1923 0.2606 0.143 Uiso 1 calc . . GR
H66B H 1.0190 0.0999 0.2749 0.143 Uiso 1 calc . . GR
H66C H 0.9752 0.1859 0.3315 0.143 Uiso 1 calc . . GR
H7A H 0.991(3) -0.050(3) 0.3507(15) 0.037(9) Uiso 1 d . . .
H8 H 0.867(3) 0.041(3) 0.3131(18) 0.062(11) Uiso 1 d . . .

loop_
_atom_site_aniso_label
_atom_site_aniso_U_11
_atom_site_aniso_U_22
_atom_site_aniso_U_33
_atom_site_aniso_U_23
_atom_site_aniso_U_13
_atom_site_aniso_U_12
Br1 0.03627(14) 0.01283(11) 0.03746(13) -0.00047(9) -0.00165(10) -0.00522(9)
Br2 0.02945(13) 0.04265(15) 0.02616(12) 0.01413(10) 0.01163(9) 0.00259(10)
Br3 0.03873(15) 0.01699(12) 0.0714(2) 0.01887(12) -0.01102(13) -0.00045(10)
Br4 0.01774(10) 0.02460(11) 0.02045(10) 0.00106(8) 0.00008(8) -0.00271(8)
Co1 0.01534(16) 0.00973(15) 0.01251(15) 0.00084(12) 0.00024(11) 0.00112(12)
Co2 0.01686(16) 0.00996(15) 0.01247(15) 0.00131(12) 0.00086(12) 0.00202(12)
O1 0.0206(7) 0.0130(7) 0.0195(7) 0.0000(5) -0.0044(5) 0.0033(5)
O2 0.0227(7) 0.0113(7) 0.0154(6) 0.0012(5) 0.0010(5) 0.0035(5)
N1 0.0153(8) 0.0137(8) 0.0132(7) 0.0015(6) 0.0007(6) 0.0001(6)
N2 0.0161(8) 0.0139(8) 0.0128(7) 0.0011(6) 0.0001(6) 0.0006(6)
N3 0.0171(8) 0.0120(8) 0.0126(7) 0.0014(6) 0.0011(6) 0.0014(6)
N5 0.0155(8) 0.0142(8) 0.0156(8) 0.0031(6) -0.0009(6) 0.0007(6)
N4 0.0144(8) 0.0170(8) 0.0179(8) 0.0034(7) 0.0009(6) 0.0022(6)
N7 0.0181(8) 0.0156(8) 0.0129(7) 0.0017(6) 0.0033(6) 0.0023(6)
N6 0.0185(8) 0.0155(8) 0.0167(8) 0.0020(6) 0.0020(6) 0.0016(7)
C1 0.0175(9) 0.0143(9) 0.0151(9) 0.0022(7) 0.0000(7) 0.0026(7)
C2 0.0180(9) 0.0152(10) 0.0154(9) 0.0016(7) 0.0003(7) 0.0016(7)
C3 0.0194(10) 0.0151(10) 0.0161(9) 0.0009(7) -0.0003(7) 0.0008(8)
C4 0.0195(10) 0.0192(10) 0.0166(9) 0.0019(8) -0.0022(7) 0.0025(8)
C5 0.0177(9) 0.0177(10) 0.0162(9) 0.0049(8) 0.0020(7) 0.0036(8)
C6 0.0196(10) 0.0128(9) 0.0169(9) 0.0020(7) 0.0014(7) 0.0015(7)
C7 0.0180(9) 0.0124(9) 0.0154(9) 0.0015(7) 0.0019(7) 0.0011(7)
C8 0.0221(10) 0.0155(10) 0.0207(10) -0.0017(8) -0.0061(8) 0.0013(8)
C9 0.0305(12) 0.0168(11) 0.0336(12) 0.0051(9) -0.0052(9) -0.0034(9)
C10 0.0304(12) 0.0241(12) 0.0252(11) -0.0060(9) -0.0020(9) 0.0052(9)
C11 0.0314(12) 0.0211(11) 0.0345(13) -0.0029(10) -0.0154(10) 0.0009(9)
C12 0.0201(10) 0.0168(10) 0.0200(10) 0.0057(8) -0.0002(8) 0.0037(8)
C13 0.0252(11) 0.0253(11) 0.0206(10) 0.0086(9) 0.0005(8) 0.0026(9)
C14 0.0195(10) 0.0223(11) 0.0334(12) 0.0091(9) -0.0030(9) 0.0026(8)
C15 0.0260(11) 0.0185(10) 0.0233(10) 0.0048(8) 0.0012(8) 0.0069(8)
C16 0.0145(9) 0.0152(9) 0.0135(9) 0.0005(7) 0.0019(7) 0.0005(7)
C17 0.0171(9) 0.0134(9) 0.0130(8) 0.0011(7) 0.0027(7) 0.0009(7)
C18 0.0162(9) 0.0200(10) 0.0163(9) 0.0019(8) 0.0001(7) 0.0014(8)
C19 0.0195(10) 0.0221(11) 0.0218(10) -0.0047(8) -0.0034(8) 0.0015(8)
C20 0.0237(11) 0.0174(11) 0.0325(12) -0.0078(9) -0.0038(9) 0.0023(8)
C21 0.0195(10) 0.0168(10) 0.0261(11) -0.0023(8) -0.0021(8) 0.0035(8)
C22 0.0413(16) 0.0218(14) 0.082(2) -0.0205(14) -0.0278(15) 0.0078(12)
C23 0.0176(9) 0.0131(9) 0.0158(9) 0.0016(7) 0.0015(7) 0.0018(7)
C24 0.0154(9) 0.0143(9) 0.0151(9) 0.0021(7) 0.0008(7) 0.0017(7)
C25 0.0168(9) 0.0149(9) 0.0157(9) 0.0038(7) 0.0007(7) 0.0023(7)
C26 0.0201(10) 0.0171(10) 0.0145(9) 0.0024(8) 0.0007(7) 0.0037(8)
C27 0.0192(10) 0.0137(9) 0.0175(9) 0.0013(8) 0.0017(7) 0.0043(7)
C28 0.0207(10) 0.0144(10) 0.0183(9) 0.0038(8) 0.0013(7) 0.0059(8)
C29 0.0181(9) 0.0144(9) 0.0167(9) 0.0039(7) -0.0001(7) 0.0025(7)
C30 0.0202(10) 0.0164(10) 0.0150(9) 0.0038(7) 0.0011(7) 0.0044(8)
C31 0.0244(11) 0.0204(11) 0.0229(10) 0.0090(8) 0.0016(8) 0.0010(8)
C32 0.0201(10) 0.0200(10) 0.0234(10) 0.0058(8) -0.0013(8) 0.0049(8)
C33 0.0344(12) 0.0242(11) 0.0149(10) 0.0050(8) -0.0002(8) 0.0091(9)
C34 0.0252(11) 0.0151(10) 0.0169(9) 0.0005(8) 0.0014(8) 0.0073(8)
C35 0.0509(15) 0.0199(11) 0.0222(11) 0.0030(9) 0.0014(10) 0.0187(10)
C36 0.0377(13) 0.0213(11) 0.0270(11) 0.0026(9) 0.0101(10) 0.0116(10)
C37 0.0314(13) 0.0181(11) 0.0381(13) -0.0049(10) -0.0005(10) 0.0039(9)
C38 0.0209(10) 0.0156(10) 0.0139(9) 0.0031(7) 0.0008(7) 0.0001(8)
C39 0.0153(9) 0.0136(9) 0.0152(9) 0.0031(7) -0.0019(7) -0.0003(7)
C40 0.0224(10) 0.0182(10) 0.0161(9) 0.0036(8) 0.0020(8) 0.0031(8)
C41 0.0341(12) 0.0218(11) 0.0163(10) 0.0056(8) 0.0045(8) 0.0049(9)
C42 0.0452(14) 0.0222(11) 0.0198(10) 0.0090(9) 0.0043(9) 0.0110(10)
C43 0.0343(12) 0.0182(10) 0.0204(10) 0.0052(8) 0.0045(9) 0.0099(9)
C44 0.093(2) 0.0354(15) 0.0279(13) 0.0179(12) 0.0192(14) 0.0334(16)
C45 0.0164(9) 0.0163(10) 0.0168(9) 0.0023(7) 0.0006(7) 0.0008(7)
C46 0.0225(10) 0.0184(10) 0.0174(9) -0.0006(8) 0.0000(8) 0.0018(8)
C47 0.0223(10) 0.0138(10) 0.0263(11) 0.0020(8) -0.0045(8) 0.0004(8)
C48 0.0199(10) 0.0167(10) 0.0237(10) 0.0068(8) 0.0000(8) -0.0004(8)
C49 0.0146(9) 0.0167(10) 0.0177(9) 0.0051(8) 0.0003(7) 0.0016(7)
C50 0.0168(9) 0.0185(10) 0.0180(9) 0.0049(8) -0.0006(7) 0.0027(8)
C51 0.0222(10) 0.0227(11) 0.0218(10) 0.0090(8) 0.0021(8) 0.0008(8)
C52 0.0178(10) 0.0333(12) 0.0196(10) 0.0111(9) 0.0034(8) 0.0021(9)
C53 0.0242(11) 0.0272(12) 0.0172(10) 0.0022(8) 0.0023(8) 0.0054(9)
C54 0.0189(10) 0.0199(10) 0.0190(10) 0.0017(8) 0.0026(8) 0.0040(8)
C55 0.0226(10) 0.0188(10) 0.0135(9) 0.0027(8) 0.0006(7) 0.0028(8)
C56 0.0239(11) 0.0219(11) 0.0206(10) 0.0076(8) 0.0006(8) 0.0028(8)
C57 0.0280(11) 0.0144(10) 0.0292(11) 0.0079(8) 0.0049(9) 0.0034(8)
C58 0.0198(10) 0.0160(10) 0.0253(10) 0.0049(8) 0.0024(8) -0.0006(8)
C59 0.0176(9) 0.0172(10) 0.0154(9) 0.0042(7) 0.0046(7) 0.0014(7)
C60 0.0187(10) 0.0166(10) 0.0147(9) 0.0034(7) 0.0043(7) 0.0018(8)
C61 0.0215(10) 0.0169(10) 0.0176(9) 0.0037(8) 0.0035(8) 0.0006(8)
C62 0.0167(10) 0.0232(11) 0.0171(9) 0.0024(8) 0.0025(7) -0.0019(8)
C63 0.0203(10) 0.0223(11) 0.0284(11) 0.0029(9) -0.0028(8) 0.0039(8)
C64 0.0218(10) 0.0169(10) 0.0276(11) 0.0036(8) -0.0013(8) 0.0037(8)
Cl1 0.0343(3) 0.0200(3) 0.0305(3) 0.0086(2) -0.0088(2) 0.0002(2)
O3 0.094(4) 0.063(4) 0.028(2) 0.024(2) -0.026(2) -0.047(3)
O4 0.071(2) 0.0392(16) 0.0597(18) -0.0011(14) 0.0015(15) 0.0277(15)
O5 0.0260(12) 0.0379(14) 0.0573(16) 0.0231(12) -0.0034(10) -0.0005(10)
O6 0.0398(14) 0.0342(14) 0.0591(17) 0.0240(12) -0.0179(12) -0.0169(11)
O3A 0.094(4) 0.063(4) 0.028(2) 0.024(2) -0.026(2) -0.047(3)
O7 0.0275(9) 0.0272(9) 0.0354(9) 0.0051(7) -0.0012(7) 0.0007(7)
C65 0.0487(17) 0.0483(18) 0.0399(15) 0.0039(13) 0.0078(13) 0.0087(14)
O8 0.0334(10) 0.0344(10) 0.0557(12) 0.0192(9) -0.0012(8) 0.0040(8)
C66 0.0347(18) 0.092(3) 0.191(6) 0.107(4) -0.023(2) -0.0179(19)

loop_
_atom_type_symbol
_atom_type_description
_atom_type_scat_dispersion_real
_atom_type_scat_dispersion_imag
_atom_type_scat_source
C C 0.0181 0.0091 'International Tables Vol C Tables 4.2.6.8 and 6.1.1.4'
H H 0.0000 0.0000 'International Tables Vol C Tables 4.2.6.8 and 6.1.1.4'
Br Br -0.6763 1.2805 'International Tables Vol C Tables 4.2.6.8 and 6.1.1.4'
Cl Cl 0.3639 0.7018 'International Tables Vol C Tables 4.2.6.8 and 6.1.1.4'
Co Co -2.3653 3.6143 'International Tables Vol C Tables 4.2.6.8 and 6.1.1.4'
N N 0.0311 0.0180 'International Tables Vol C Tables 4.2.6.8 and 6.1.1.4'
O O 0.0492 0.0322 'International Tables Vol C Tables 4.2.6.8 and 6.1.1.4'

loop_
_exptl_crystal_face_index_h
_exptl_crystal_face_index_k
_exptl_crystal_face_index_l
_exptl_crystal_face_perp_dist
0 -3 14 0.0441
0 2 -14 0.0273
0 9 -3 0.0410
0 -9 2 0.0726
-8 0 -1 0.1396
8 0 1 0.1396

loop_
_geom_angle_atom_site_label_1
_geom_angle_atom_site_label_2
_geom_angle_atom_site_label_3
_geom_angle
O1 Co1 Co2 119.49(5)
O1 Co1 N3 162.98(7)
O1 Co1 N5 82.84(6)
O1 Co1 N4 99.71(7)
N1 Co1 Co2 97.13(5)
N1 Co1 O1 92.90(7)
N1 Co1 N3 85.12(7)
N1 Co1 N5 174.67(7)
N1 Co1 N4 96.87(7)
N3 Co1 Co2 44.42(5)
N3 Co1 N4 97.31(7)
N5 Co1 Co2 87.78(5)
N5 Co1 N3 99.90(7)
N5 Co1 N4 80.76(7)
N4 Co1 Co2 137.39(5)
O2 Co2 Co1 111.57(5)
O2 Co2 N3 154.99(7)
O2 Co2 N7 89.08(6)
O2 Co2 N6 104.81(6)
N2 Co2 Co1 95.51(5)
N2 Co2 O2 93.52(7)
N2 Co2 N3 84.44(7)
N2 Co2 N7 173.61(7)
N2 Co2 N6 93.28(7)
N3 Co2 Co1 44.25(5)
N3 Co2 N6 100.19(7)
N7 Co2 Co1 88.94(5)
N7 Co2 N3 95.65(7)
N7 Co2 N6 80.41(7)
N6 Co2 Co1 141.86(5)
C2 O1 Co1 129.13(13)
C24 O2 Co2 128.51(13)
C7 N1 Co1 126.07(14)
C7 N1 C16 120.14(17)
C16 N1 Co1 113.79(13)
C29 N2 Co2 125.56(14)
C29 N2 C38 120.86(17)
C38 N2 Co2 113.47(13)
Co1 N3 Co2 91.33(7)
C17 N3 Co1 108.65(12)
C17 N3 Co2 115.70(12)
C17 N3 C39 114.18(15)
C39 N3 Co1 116.50(13)
C39 N3 Co2 108.61(12)
C45 N5 Co1 123.89(14)
C45 N5 C49 118.09(18)
C49 N5 Co1 116.67(13)
C50 N4 Co1 113.97(13)
C54 N4 Co1 127.23(15)
C54 N4 C50 118.79(18)
C55 N7 Co2 126.66(15)
C55 N7 C59 118.02(18)
C59 N7 Co2 115.22(13)
C60 N6 Co2 112.45(13)
C64 N6 Co2 129.24(15)
C64 N6 C60 117.75(18)
C2 C1 C6 121.01(18)
C7 C1 C2 122.48(18)
C7 C1 C6 116.50(18)
O1 C2 C1 122.32(18)
O1 C2 C3 119.81(18)
C1 C2 C3 117.88(18)
C2 C3 C8 120.57(18)
C4 C3 C2 117.97(19)
C4 C3 C8 121.46(18)
C3 C4 H4 117.5
C3 C4 C5 125.01(19)
C5 C4 H4 117.5
C4 C5 C12 120.74(18)
C6 C5 C4 116.57(18)
C6 C5 C12 122.58(19)
C1 C6 H6 119.3
C5 C6 C1 121.47(19)
C5 C6 H6 119.3
N1 C7 C1 126.16(18)
N1 C7 H7 116.9
C1 C7 H7 116.9
C3 C8 C9 110.21(17)
C3 C8 C10 109.51(18)
C3 C8 C11 112.18(18)
C10 C8 C9 110.27(19)
C11 C8 C9 106.94(19)
C11 C8 C10 107.67(18)
C8 C9 H9A 109.5
C8 C9 H9B 109.5
C8 C9 H9C 109.5
H9A C9 H9B 109.5
H9A C9 H9C 109.5
H9B C9 H9C 109.5
C8 C10 H10A 109.5
C8 C10 H10B 109.5
C8 C10 H10C 109.5
H10A C10 H10B 109.5
H10A C10 H10C 109.5
H10B C10 H10C 109.5
C8 C11 H11A 109.5
C8 C11 H11B 109.5
C8 C11 H11C 109.5
H11A C11 H11B 109.5
H11A C11 H11C 109.5
H11B C11 H11C 109.5
C5 C12 C13 107.91(16)
C5 C12 C14 111.51(17)
C5 C12 C15 111.59(17)
C14 C12 C13 108.31(18)
C15 C12 C13 109.00(18)
C15 C12 C14 108.44(17)
C12 C13 H13A 109.5
C12 C13 H13B 109.5
C12 C13 H13C 109.5
H13A C13 H13B 109.5
H13A C13 H13C 109.5
H13B C13 H13C 109.5
C12 C14 H14A 109.5
C12 C14 H14B 109.5
C12 C14 H14C 109.5
H14A C14 H14B 109.5
H14A C14 H14C 109.5
H14B C14 H14C 109.5
C12 C15 H15A 109.5
C12 C15 H15B 109.5
C12 C15 H15C 109.5
H15A C15 H15B 109.5
H15A C15 H15C 109.5
H15B C15 H15C 109.5
C17 C16 N1 114.01(17)
C21 C16 N1 125.48(18)
C21 C16 C17 120.49(18)
C16 C17 N3 116.55(17)
C16 C17 C18 119.07(18)
C18 C17 N3 124.17(18)
C17 C18 H18 120.0
C19 C18 C17 120.06(19)
C19 C18 H18 120.0
C18 C19 H19 119.5
C18 C19 C20 120.9(2)
C20 C19 H19 119.5
C19 C20 C22 122.1(2)
C21 C20 C19 118.9(2)
C21 C20 C22 118.9(2)
C16 C21 H21 119.7
C20 C21 C16 120.5(2)
C20 C21 H21 119.7
C20 C22 H22A 109.5
C20 C22 H22B 109.5
C20 C22 H22C 109.5
H22A C22 H22B 109.5
H22A C22 H22C 109.5
H22B C22 H22C 109.5
C24 C23 C29 122.62(18)
C28 C23 C24 120.70(18)
C28 C23 C29 116.21(18)
O2 C24 C23 122.39(17)
O2 C24 C25 119.72(17)
C23 C24 C25 117.86(18)
C24 C25 C30 119.85(17)
C26 C25 C24 118.15(18)
C26 C25 C30 121.99(17)
C25 C26 H26 117.7
C25 C26 C27 124.68(18)
C27 C26 H26 117.7
C26 C27 C34 119.72(18)
C28 C27 C26 116.85(18)
C28 C27 C34 123.33(18)
C23 C28 H28 119.2
C27 C28 C23 121.63(18)
C27 C28 H28 119.2
N2 C29 C23 125.56(18)
N2 C29 H29 117.2
C23 C29 H29 117.2
C25 C30 C31 109.97(17)
C25 C30 C32 109.01(16)
C25 C30 C33 112.17(17)
C31 C30 C32 110.97(17)
C31 C30 C33 107.82(17)
C33 C30 C32 106.87(17)
C30 C31 H31A 109.5
C30 C31 H31B 109.5
C30 C31 H31C 109.5
H31A C31 H31B 109.5
H31A C31 H31C 109.5
H31B C31 H31C 109.5
C30 C32 H32A 109.5
C30 C32 H32B 109.5
C30 C32 H32C 109.5
H32A C32 H32B 109.5
H32A C32 H32C 109.5
H32B C32 H32C 109.5
C30 C33 H33A 109.5
C30 C33 H33B 109.5
C30 C33 H33C 109.5
H33A C33 H33B 109.5
H33A C33 H33C 109.5
H33B C33 H33C 109.5
C27 C34 C36 109.96(18)
C27 C34 C37 108.77(17)
C35 C34 C27 111.89(17)
C35 C34 C36 108.09(18)
C35 C34 C37 109.0(2)
C37 C34 C36 109.06(19)
C34 C35 H35A 109.5
C34 C35 H35B 109.5
C34 C35 H35C 109.5
H35A C35 H35B 109.5
H35A C35 H35C 109.5
H35B C35 H35C 109.5
C34 C36 H36A 109.5
C34 C36 H36B 109.5
C34 C36 H36C 109.5
H36A C36 H36B 109.5
H36A C36 H36C 109.5
H36B C36 H36C 109.5
C34 C37 H37A 109.5
C34 C37 H37B 109.5
C34 C37 H37C 109.5
H37A C37 H37B 109.5
H37A C37 H37C 109.5
H37B C37 H37C 109.5
C39 C38 N2 113.59(17)
C39 C38 C43 120.28(18)
C43 C38 N2 126.13(18)
C38 C39 N3 116.67(17)
C40 C39 N3 123.78(18)
C40 C39 C38 119.51(18)
C39 C40 H40 120.0
C41 C40 C39 120.07(19)
C41 C40 H40 120.0
C40 C41 H41 119.5
C40 C41 C42 121.0(2)
C42 C41 H41 119.5
C41 C42 C44 120.6(2)
C43 C42 C41 118.8(2)
C43 C42 C44 120.6(2)
C38 C43 H43 119.9
C42 C43 C38 120.2(2)
C42 C43 H43 119.9
C42 C44 H44A 109.5
C42 C44 H44B 109.5
C42 C44 H44C 109.5
H44A C44 H44B 109.5
H44A C44 H44C 109.5
H44B C44 H44C 109.5
N5 C45 H45 118.3
N5 C45 C46 123.37(19)
C46 C45 H45 118.3
C45 C46 H46 121.1
C45 C46 C47 117.76(19)
C47 C46 H46 121.1
C46 C47 Br1 119.69(16)
C46 C47 C48 120.4(2)
C48 C47 Br1 119.82(17)
C47 C48 H48 120.9
C49 C48 C47 118.15(19)
C49 C48 H48 120.9
N5 C49 C48 122.18(18)
N5 C49 C50 114.20(18)
C48 C49 C50 123.47(19)
N4 C50 C49 114.07(18)
N4 C50 C51 122.30(19)
C51 C50 C49 123.60(19)
C50 C51 H51 121.3
C52 C51 C50 117.4(2)
C52 C51 H51 121.3
C51 C52 Br2 119.37(18)
C51 C52 C53 121.1(2)
C53 C52 Br2 119.52(17)
C52 C53 H53 121.2
C54 C53 C52 117.6(2)
C54 C53 H53 121.2
N4 C54 C53 122.7(2)
N4 C54 H54 118.7
C53 C54 H54 118.7
N7 C55 H55 118.6
N7 C55 C56 122.8(2)
C56 C55 H55 118.6
C55 C56 H56 121.0
C57 C56 C55 117.9(2)
C57 C56 H56 121.0
C56 C57 Br3 120.69(17)
C56 C57 C58 120.8(2)
C58 C57 Br3 118.51(17)
C57 C58 H58 121.1
C57 C58 C59 117.7(2)
C59 C58 H58 121.1
N7 C59 C58 122.52(19)
N7 C59 C60 114.73(18)
C58 C59 C60 122.65(19)
N6 C60 C59 114.20(18)
N6 C60 C61 122.94(19)
C61 C60 C59 122.83(19)
C60 C61 H61 121.0
C60 C61 C62 117.9(2)
C62 C61 H61 121.0
C61 C62 Br4 117.59(16)
C63 C62 Br4 122.30(16)
C63 C62 C61 120.1(2)
C62 C63 H63 121.0
C64 C63 C62 118.0(2)
C64 C63 H63 121.0
N6 C64 C63 123.2(2)
N6 C64 H64 118.4
C63 C64 H64 118.4
O3 Cl1 O4 110.0(2)
O3 Cl1 O5 112.9(3)
O3 Cl1 O6 111.4(2)
O3 Cl1 O4A 107.3(4)
O3 Cl1 O5A 84.6(4)
O4 Cl1 O5 107.22(17)
O4 Cl1 O6 107.87(19)
O4 Cl1 O4A 65.5(4)
O5 Cl1 O6 107.22(15)
O5 Cl1 O4A 47.2(4)
O6 Cl1 O4A 140.3(4)
O3A Cl1 O3 23.2(10)
O3A Cl1 O4 87.6(8)
O3A Cl1 O5 128.1(11)
O3A Cl1 O6 114.9(10)
O3A Cl1 O4A 104.1(10)
O3A Cl1 O5A 107.3(9)
O5A Cl1 O4 164.8(4)
O5A Cl1 O5 61.4(4)
O5A Cl1 O6 69.0(4)
O5A Cl1 O4A 106.8(5)
O6A Cl1 O3 125.7(5)
O6A Cl1 O4 56.7(4)
O6A Cl1 O5 121.4(4)
O6A Cl1 O6 51.2(4)
O6A Cl1 O3A 108.5(12)
O6A Cl1 O4A 110.4(5)
O6A Cl1 O5A 118.7(6)
C65 O7 H7A 107(2)
O7 C65 H65A 109.5
O7 C65 H65B 109.5
O7 C65 H65C 109.5
H65A C65 H65B 109.5
H65A C65 H65C 109.5
H65B C65 H65C 109.5
C66 O8 H8 107(2)
O8 C66 H66A 109.5
O8 C66 H66B 109.5
O8 C66 H66C 109.5
H66A C66 H66B 109.5
H66A C66 H66C 109.5
H66B C66 H66C 109.5

loop_
_geom_bond_atom_site_label_1
_geom_bond_atom_site_label_2
_geom_bond_distance
Br1 C47 1.886(2)
Br2 C52 1.892(2)
Br3 C57 1.886(2)
Br4 C62 1.882(2)
Co1 Co2 2.8366(5)
Co1 O1 1.8996(14)
Co1 N1 1.8874(17)
Co1 N3 1.9800(17)
Co1 N5 1.9485(17)
Co1 N4 2.0475(17)
Co2 O2 1.8967(14)
Co2 N2 1.8910(17)
Co2 N3 1.9860(16)
Co2 N7 1.9588(17)
Co2 N6 2.0618(18)
O1 C2 1.305(2)
O2 C24 1.309(2)
N1 C7 1.312(3)
N1 C16 1.419(2)
N2 C29 1.306(3)
N2 C38 1.422(2)
N3 C17 1.431(3)
N3 C39 1.432(2)
N5 C45 1.343(3)
N5 C49 1.358(3)
N4 C50 1.347(3)
N4 C54 1.342(3)
N7 C55 1.344(3)
N7 C59 1.359(3)
N6 C60 1.349(3)
N6 C64 1.346(3)
C1 C2 1.422(3)
C1 C6 1.423(3)
C1 C7 1.421(3)
C2 C3 1.436(3)
C3 C4 1.385(3)
C3 C8 1.534(3)
C4 H4 0.9500
C4 C5 1.417(3)
C5 C6 1.374(3)
C5 C12 1.530(3)
C6 H6 0.9500
C7 H7 0.9500
C8 C9 1.540(3)
C8 C10 1.538(3)
C8 C11 1.536(3)
C9 H9A 0.9800
C9 H9B 0.9800
C9 H9C 0.9800
C10 H10A 0.9800
C10 H10B 0.9800
C10 H10C 0.9800
C11 H11A 0.9800
C11 H11B 0.9800
C11 H11C 0.9800
C12 C13 1.535(3)
C12 C14 1.535(3)
C12 C15 1.533(3)
C13 H13A 0.9800
C13 H13B 0.9800
C13 H13C 0.9800
C14 H14A 0.9800
C14 H14B 0.9800
C14 H14C 0.9800
C15 H15A 0.9800
C15 H15B 0.9800
C15 H15C 0.9800
C16 C17 1.397(3)
C16 C21 1.394(3)
C17 C18 1.397(3)
C18 H18 0.9500
C18 C19 1.385(3)
C19 H19 0.9500
C19 C20 1.402(3)
C20 C21 1.385(3)
C20 C22 1.509(3)
C21 H21 0.9500
C22 H22A 0.9800
C22 H22B 0.9800
C22 H22C 0.9800
C23 C24 1.426(3)
C23 C28 1.420(3)
C23 C29 1.426(3)
C24 C25 1.438(3)
C25 C26 1.379(3)
C25 C30 1.534(3)
C26 H26 0.9500
C26 C27 1.420(3)
C27 C28 1.369(3)
C27 C34 1.529(3)
C28 H28 0.9500
C29 H29 0.9500
C30 C31 1.538(3)
C30 C32 1.542(3)
C30 C33 1.539(3)
C31 H31A 0.9800
C31 H31B 0.9800
C31 H31C 0.9800
C32 H32A 0.9800
C32 H32B 0.9800
C32 H32C 0.9800
C33 H33A 0.9800
C33 H33B 0.9800
C33 H33C 0.9800
C34 C35 1.528(3)
C34 C36 1.536(3)
C34 C37 1.534(3)
C35 H35A 0.9800
C35 H35B 0.9800
C35 H35C 0.9800
C36 H36A 0.9800
C36 H36B 0.9800
C36 H36C 0.9800
C37 H37A 0.9800
C37 H37B 0.9800
C37 H37C 0.9800
C38 C39 1.394(3)
C38 C43 1.399(3)
C39 C40 1.391(3)
C40 H40 0.9500
C40 C41 1.386(3)
C41 H41 0.9500
C41 C42 1.397(3)
C42 C43 1.396(3)
C42 C44 1.504(3)
C43 H43 0.9500
C44 H44A 0.9800
C44 H44B 0.9800
C44 H44C 0.9800
C45 H45 0.9500
C45 C46 1.379(3)
C46 H46 0.9500
C46 C47 1.384(3)
C47 C48 1.387(3)
C48 H48 0.9500
C48 C49 1.386(3)
C49 C50 1.482(3)
C50 C51 1.393(3)
C51 H51 0.9500
C51 C52 1.379(3)
C52 C53 1.385(3)
C53 H53 0.9500
C53 C54 1.382(3)
C54 H54 0.9500
C55 H55 0.9500
C55 C56 1.386(3)
C56 H56 0.9500
C56 C57 1.381(3)
C57 C58 1.382(3)
C58 H58 0.9500
C58 C59 1.387(3)
C59 C60 1.475(3)
C60 C61 1.387(3)
C61 H61 0.9500
C61 C62 1.387(3)
C62 C63 1.385(3)
C63 H63 0.9500
C63 C64 1.382(3)
C64 H64 0.9500
Cl1 O3 1.419(5)
Cl1 O4 1.437(3)
Cl1 O5 1.451(2)
Cl1 O6 1.452(2)
Cl1 O3A 1.40(2)
Cl1 O4A 1.487(10)
Cl1 O5A 1.435(10)
Cl1 O6A 1.360(9)
O7 C65 1.431(3)
O7 H7A 0.80(3)
C65 H65A 0.9800
C65 H65B 0.9800
C65 H65C 0.9800
O8 C66 1.380(4)
O8 H8 0.96(4)
C66 H66A 0.9800
C66 H66B 0.9800
C66 H66C 0.9800

loop_
_geom_hbond_atom_site_label_D
_geom_hbond_atom_site_label_H
_geom_hbond_atom_site_label_A
_geom_hbond_distance_DH
_geom_hbond_distance_HA
_geom_hbond_distance_DA
_geom_hbond_angle_DHA
_geom_hbond_site_symmetry_A
O7 H7A O5 0.80(3) 2.02(3) 2.780(3) 157(3) 1_655
O8 H8 O7 0.96(4) 1.93(4) 2.868(3) 166(3) .

loop_
_geom_torsion_atom_site_label_1
_geom_torsion_atom_site_label_2
_geom_torsion_atom_site_label_3
_geom_torsion_atom_site_label_4
_geom_torsion
Br1 C47 C48 C49 -177.37(15)
Br2 C52 C53 C54 -176.01(16)
Br3 C57 C58 C59 179.55(15)
Br4 C62 C63 C64 177.17(16)
Co1 Co2 O2 C24 -100.08(16)
Co1 Co2 N2 C29 124.66(16)
Co1 Co2 N2 C38 -59.10(13)
Co1 Co2 N3 C17 -111.47(15)
Co1 Co2 N3 C39 118.61(14)
Co1 Co2 N7 C55 -47.87(16)
Co1 Co2 N7 C59 128.45(13)
Co1 Co2 N6 C60 -60.70(16)
Co1 Co2 N6 C64 110.39(17)
Co1 O1 C2 C1 10.6(3)
Co1 O1 C2 C3 -169.65(14)
Co1 N1 C7 C1 -2.2(3)
Co1 N1 C16 C17 5.8(2)
Co1 N1 C16 C21 -175.93(17)
Co1 N3 C17 C16 -12.7(2)
Co1 N3 C17 C18 172.61(16)
Co1 N3 C39 C38 89.98(19)
Co1 N3 C39 C40 -87.5(2)
Co1 N5 C45 C46 -168.25(16)
Co1 N5 C49 C48 169.25(15)
Co1 N5 C49 C50 -6.5(2)
Co1 N4 C50 C49 -0.6(2)
Co1 N4 C50 C51 -178.68(16)
Co1 N4 C54 C53 178.03(16)
Co2 Co1 O1 C2 -111.08(16)
Co2 Co1 N1 C7 126.94(16)
Co2 Co1 N1 C16 -53.19(13)
Co2 Co1 N3 C17 117.75(14)
Co2 Co1 N3 C39 -111.61(15)
Co2 Co1 N5 C45 -49.86(15)
Co2 Co1 N5 C49 143.68(14)
Co2 Co1 N4 C50 -78.63(15)
Co2 Co1 N4 C54 100.51(17)
Co2 O2 C24 C23 -7.4(3)
Co2 O2 C24 C25 170.82(14)
Co2 N2 C29 C23 -12.9(3)
Co2 N2 C38 C39 14.0(2)
Co2 N2 C38 C43 -166.35(18)
Co2 N3 C17 C16 88.26(18)
Co2 N3 C17 C18 -86.5(2)
Co2 N3 C39 C38 -11.3(2)
Co2 N3 C39 C40 171.23(17)
Co2 N7 C55 C56 172.42(15)
Co2 N7 C59 C58 -171.39(15)
Co2 N7 C59 C60 12.2(2)
Co2 N6 C60 C59 -12.8(2)
Co2 N6 C60 C61 169.39(15)
Co2 N6 C64 C63 -170.26(17)
O1 Co1 Co2 O2 -14.87(7)
O1 Co1 Co2 N2 -110.86(7)
O1 Co1 Co2 N3 172.94(9)
O1 Co1 Co2 N7 73.73(7)
O1 Co1 Co2 N6 146.67(9)
O1 Co1 N1 C7 6.74(17)
O1 Co1 N1 C16 -173.39(13)
O1 Co1 N3 Co2 -21.4(3)
O1 Co1 N3 C17 96.3(2)
O1 Co1 N3 C39 -133.0(2)
O1 Co1 N5 C45 70.23(16)
O1 Co1 N5 C49 -96.23(14)
O1 Co1 N4 C50 78.81(14)
O1 Co1 N4 C54 -102.05(17)
O1 C2 C3 C4 -176.65(18)
O1 C2 C3 C8 3.1(3)
O2 Co2 N2 C29 12.57(17)
O2 Co2 N2 C38 -171.18(14)
O2 Co2 N3 Co1 -17.38(18)
O2 Co2 N3 C17 -128.85(16)
O2 Co2 N3 C39 101.23(18)
O2 Co2 N7 C55 63.72(16)
O2 Co2 N7 C59 -119.95(14)
O2 Co2 N6 C60 101.57(14)
O2 Co2 N6 C64 -87.35(18)
O2 C24 C25 C26 178.77(18)
O2 C24 C25 C30 -2.7(3)
N1 Co1 Co2 O2 -112.30(7)
N1 Co1 Co2 N2 151.71(7)
N1 Co1 Co2 N3 75.51(8)
N1 Co1 Co2 N7 -23.70(7)
N1 Co1 Co2 N6 49.24(10)
N1 Co1 O1 C2 -11.21(18)
N1 Co1 N3 Co2 -105.38(7)
N1 Co1 N3 C17 12.36(12)
N1 Co1 N3 C39 143.01(14)
N1 Co1 N5 C45 107.3(7)
N1 Co1 N5 C49 -59.1(8)
N1 Co1 N4 C50 172.96(14)
N1 Co1 N4 C54 -7.90(18)
N1 C16 C17 N3 5.0(2)
N1 C16 C17 C18 -179.96(17)
N1 C16 C21 C20 -178.1(2)
N2 Co2 O2 C24 -2.74(17)
N2 Co2 N3 Co1 -103.77(7)
N2 Co2 N3 C17 144.75(14)
N2 Co2 N3 C39 14.83(13)
N2 Co2 N7 C55 177.8(6)
N2 Co2 N7 C59 -5.9(7)
N2 Co2 N6 C60 -163.92(14)
N2 Co2 N6 C64 7.16(19)
N2 C38 C39 N3 -1.1(3)
N2 C38 C39 C40 176.51(18)
N2 C38 C43 C42 -178.7(2)
N3 Co1 Co2 O2 172.20(8)
N3 Co1 Co2 N2 76.21(8)
N3 Co1 Co2 N7 -99.21(8)
N3 Co1 Co2 N6 -26.26(11)
N3 Co1 O1 C2 -94.0(3)
N3 Co1 N1 C7 169.79(17)
N3 Co1 N1 C16 -10.34(13)
N3 Co1 N5 C45 -92.78(16)
N3 Co1 N5 C49 100.76(14)
N3 Co1 N4 C50 -101.11(14)
N3 Co1 N4 C54 78.03(18)
N3 Co2 O2 C24 -87.1(2)
N3 Co2 N2 C29 167.57(18)
N3 Co2 N2 C38 -16.19(14)
N3 Co2 N7 C55 -91.67(16)
N3 Co2 N7 C59 84.65(14)
N3 Co2 N6 C60 -78.98(14)
N3 Co2 N6 C64 92.10(18)
N3 C17 C18 C19 172.98(19)
N3 C39 C40 C41 179.6(2)
N5 Co1 Co2 O2 65.62(7)
N5 Co1 Co2 N2 -30.37(7)
N5 Co1 Co2 N3 -106.58(8)
N5 Co1 Co2 N7 154.21(7)
N5 Co1 Co2 N6 -132.84(9)
N5 Co1 O1 C2 165.57(18)
N5 Co1 N1 C7 -30.1(8)
N5 Co1 N1 C16 149.8(7)
N5 Co1 N3 Co2 76.46(7)
N5 Co1 N3 C17 -165.80(12)
N5 Co1 N3 C39 -35.15(14)
N5 Co1 N4 C50 -2.21(14)
N5 Co1 N4 C54 176.93(18)
N5 C45 C46 C47 0.8(3)
N5 C49 C50 N4 4.5(3)
N5 C49 C50 C51 -177.40(19)
N4 Co1 Co2 O2 139.39(9)
N4 Co1 Co2 N2 43.40(9)
N4 Co1 Co2 N3 -32.81(10)
N4 Co1 Co2 N7 -132.01(9)
N4 Co1 Co2 N6 -59.07(11)
N4 Co1 O1 C2 86.27(18)
N4 Co1 N1 C7 -93.41(17)
N4 Co1 N1 C16 86.46(13)
N4 Co1 N3 Co2 158.29(7)
N4 Co1 N3 C17 -83.96(13)
N4 Co1 N3 C39 46.69(14)
N4 Co1 N5 C45 171.34(17)
N4 Co1 N5 C49 4.88(14)
N4 C50 C51 C52 0.9(3)
N7 Co2 O2 C24 171.42(17)
N7 Co2 N2 C29 -101.3(6)
N7 Co2 N2 C38 75.0(7)
N7 Co2 N3 Co1 82.64(7)
N7 Co2 N3 C17 -28.83(14)
N7 Co2 N3 C39 -158.75(13)
N7 Co2 N6 C60 15.10(13)
N7 Co2 N6 C64 -173.82(19)
N7 C55 C56 C57 -0.1(3)
N7 C59 C60 N6 1.0(2)
N7 C59 C60 C61 178.84(18)
N6 Co2 O2 C24 91.59(17)
N6 Co2 N2 C29 -92.50(17)
N6 Co2 N2 C38 83.74(14)
N6 Co2 N3 Co1 163.88(7)
N6 Co2 N3 C17 52.41(14)
N6 Co2 N3 C39 -77.52(13)
N6 Co2 N7 C55 168.92(17)
N6 Co2 N7 C59 -14.76(13)
N6 C60 C61 C62 2.8(3)
C1 C2 C3 C4 3.1(3)
C1 C2 C3 C8 -177.08(18)
C2 C1 C6 C5 1.1(3)
C2 C1 C7 N1 -1.7(3)
C2 C3 C4 C5 -0.8(3)
C2 C3 C8 C9 57.9(3)
C2 C3 C8 C10 -63.6(2)
C2 C3 C8 C11 176.94(19)
C3 C4 C5 C6 -1.5(3)
C3 C4 C5 C12 174.73(19)
C4 C3 C8 C9 -122.3(2)
C4 C3 C8 C10 116.2(2)
C4 C3 C8 C11 -3.3(3)
C4 C5 C6 C1 1.3(3)
C4 C5 C12 C13 -87.0(2)
C4 C5 C12 C14 31.8(3)
C4 C5 C12 C15 153.23(19)
C6 C1 C2 O1 176.43(18)
C6 C1 C2 C3 -3.4(3)
C6 C1 C7 N1 179.30(19)
C6 C5 C12 C13 89.0(2)
C6 C5 C12 C14 -152.20(19)
C6 C5 C12 C15 -30.8(3)
C7 N1 C16 C17 -174.28(17)
C7 N1 C16 C21 3.9(3)
C7 C1 C2 O1 -2.5(3)
C7 C1 C2 C3 177.70(18)
C7 C1 C6 C5 -179.91(18)
C8 C3 C4 C5 179.45(19)
C12 C5 C6 C1 -174.84(18)
C16 N1 C7 C1 177.96(18)
C16 C17 C18 C19 -1.6(3)
C17 N3 C39 C38 -142.02(18)
C17 N3 C39 C40 40.5(3)
C17 C16 C21 C20 0.0(3)
C17 C18 C19 C20 -0.2(3)
C18 C19 C20 C21 1.9(4)
C18 C19 C20 C22 -175.1(3)
C19 C20 C21 C16 -1.8(4)
C21 C16 C17 N3 -173.29(18)
C21 C16 C17 C18 1.7(3)
C22 C20 C21 C16 175.3(3)
C23 C24 C25 C26 -2.9(3)
C23 C24 C25 C30 175.58(18)
C24 C23 C28 C27 -2.8(3)
C24 C23 C29 N2 0.0(3)
C24 C25 C26 C27 0.2(3)
C24 C25 C30 C31 61.6(2)
C24 C25 C30 C32 -60.3(2)
C24 C25 C30 C33 -178.45(18)
C25 C26 C27 C28 1.3(3)
C25 C26 C27 C34 177.86(19)
C26 C25 C30 C31 -120.0(2)
C26 C25 C30 C32 118.1(2)
C26 C25 C30 C33 0.0(3)
C26 C27 C28 C23 0.0(3)
C26 C27 C34 C35 171.5(2)
C26 C27 C34 C36 51.4(3)
C26 C27 C34 C37 -68.0(3)
C28 C23 C24 O2 -177.53(18)
C28 C23 C24 C25 4.2(3)
C28 C23 C29 N2 -172.2(2)
C28 C27 C34 C35 -12.2(3)
C28 C27 C34 C36 -132.3(2)
C28 C27 C34 C37 108.3(2)
C29 N2 C38 C39 -169.57(18)
C29 N2 C38 C43 10.1(3)
C29 C23 C24 O2 10.6(3)
C29 C23 C24 C25 -167.65(19)
C29 C23 C28 C27 169.58(19)
C30 C25 C26 C27 -178.26(19)
C34 C27 C28 C23 -176.42(19)
C38 N2 C29 C23 171.11(19)
C38 C39 C40 C41 2.1(3)
C39 N3 C17 C16 -144.56(17)
C39 N3 C17 C18 40.7(3)
C39 C38 C43 C42 1.0(3)
C39 C40 C41 C42 1.1(4)
C40 C41 C42 C43 -3.3(4)
C40 C41 C42 C44 176.6(3)
C41 C42 C43 C38 2.2(4)
C43 C38 C39 N3 179.22(19)
C43 C38 C39 C40 -3.2(3)
C44 C42 C43 C38 -177.7(3)
C45 N5 C49 C48 2.0(3)
C45 N5 C49 C50 -173.80(17)
C45 C46 C47 Br1 177.40(15)
C45 C46 C47 C48 0.5(3)
C46 C47 C48 C49 -0.5(3)
C47 C48 C49 N5 -0.8(3)
C47 C48 C49 C50 174.59(19)
C48 C49 C50 N4 -171.22(19)
C48 C49 C50 C51 6.9(3)
C49 N5 C45 C46 -2.0(3)
C49 C50 C51 C52 -177.02(19)
C50 N4 C54 C53 -2.9(3)
C50 C51 C52 Br2 175.32(15)
C50 C51 C52 C53 -3.3(3)
C51 C52 C53 C54 2.6(3)
C52 C53 C54 N4 0.6(3)
C54 N4 C50 C49 -179.78(17)
C54 N4 C50 C51 2.1(3)
C55 N7 C59 C58 5.3(3)
C55 N7 C59 C60 -171.17(17)
C55 C56 C57 Br3 -178.22(16)
C55 C56 C57 C58 2.7(3)
C56 C57 C58 C59 -1.3(3)
C57 C58 C59 N7 -2.8(3)
C57 C58 C59 C60 173.40(19)
C58 C59 C60 N6 -175.42(18)
C58 C59 C60 C61 2.4(3)
C59 N7 C55 C56 -3.8(3)
C59 C60 C61 C62 -174.82(18)
C60 N6 C64 C63 0.4(3)
C60 C61 C62 Br4 -179.40(14)
C60 C61 C62 C63 -0.4(3)
C61 C62 C63 C64 -1.7(3)
C62 C63 C64 N6 1.8(3)
C64 N6 C60 C59 175.02(17)
C64 N6 C60 C61 -2.8(3)

loop_
_exptl_oxdiff_crystal_face_indexfrac_h
_exptl_oxdiff_crystal_face_indexfrac_k
_exptl_oxdiff_crystal_face_indexfrac_l
_exptl_oxdiff_crystal_face_x
_exptl_oxdiff_crystal_face_y
_exptl_oxdiff_crystal_face_z
-0.0000 -3.0000 14.0000 0.6183 0.1620 0.7556
0.0000 2.0000 -14.0000 -0.5205 -0.2041 -0.8083
0.0000 9.0000 -3.0001 -0.9498 0.3165 0.2781
-0.0000 -9.0000 2.0001 0.9266 -0.3370 -0.3433
-8.0000 0.0000 -0.9999 -0.1800 -1.0052 0.2625
8.0000 -0.0000 0.9999 0.1800 1.0052 -0.2625
